data_4347804
loop_
_publ_author_name
'Lin, Po-Heng'
'Tsui, Emily Y.'
'Habib, Fatemah'
'Murugesu, Muralee'
'Agapie, Theodor'

_publ_section_title
;
 Effect of the Mn Oxidation State on Single-Molecule-Magnet Properties:
 Mn(III) vs Mn(IV) in Biologically Inspired DyMn3O4 Cubanes.
;
_journal_issue 12
_journal_name_full 'Inorganic chemistry'
_journal_page_first 6095
_journal_page_last 6099
_journal_paper_doi 10.1021/acs.inorgchem.6b00630
_journal_volume 55
_journal_year 2016
_chemical_formula_sum 'C69.53 H63.58 Mn3 N7.47 O15 Y'
_chemical_formula_weight 1497.53
_space_group_IT_number 2
_space_group_name_Hall '-P 1'
_space_group_name_H-M_alt 'P -1'
_symmetry_cell_setting triclinic
_symmetry_space_group_name_H-M 'P -1'
_atom_sites_solution_hydrogens geom
_atom_sites_solution_primary direct
_atom_sites_solution_secondary difmap
_audit_creation_method SHELXL-97
_cell_angle_alpha 74.449(2)
_cell_angle_beta 74.510(2)
_cell_angle_gamma 66.594(2)
_cell_formula_units_Z 2
_cell_length_a 15.2019(9)
_cell_length_b 15.2276(9)
_cell_length_c 16.6962(10)
_cell_measurement_reflns_used 9862
_cell_measurement_temperature 100(2)
_cell_measurement_theta_max 24.59
_cell_measurement_theta_min 2.43
_cell_volume 3360.3(4)
_computing_cell_refinement 'Bruker SAINT'
_computing_data_collection 'Bruker APEX2'
_computing_data_reduction 'Bruker SAINT'
_computing_molecular_graphics 'Bruker SHELXTL'
_computing_publication_material 'Bruker SHELXTL'
_computing_structure_refinement 'SHELXL-97 (Sheldrick, 2008)'
_computing_structure_solution 'SHELXS-97 (Sheldrick, 2008)'
_diffrn_ambient_temperature 100(2)
_diffrn_measured_fraction_theta_full 0.999
_diffrn_measured_fraction_theta_max 0.918
_diffrn_measurement_device_type 'Bruker APEX-II CCD'
_diffrn_measurement_method '\f and \w scans'
_diffrn_radiation_monochromator graphite
_diffrn_radiation_source 'fine-focus sealed tube'
_diffrn_radiation_type MoK\a
_diffrn_radiation_wavelength 0.71073
_diffrn_reflns_av_R_equivalents 0.0856
_diffrn_reflns_av_sigmaI/netI 0.0940
_diffrn_reflns_limit_h_max 21
_diffrn_reflns_limit_h_min -21
_diffrn_reflns_limit_k_max 21
_diffrn_reflns_limit_k_min -21
_diffrn_reflns_limit_l_max 23
_diffrn_reflns_limit_l_min -23
_diffrn_reflns_number 112421
_diffrn_reflns_theta_full 25.00
_diffrn_reflns_theta_max 30.77
_diffrn_reflns_theta_min 1.48
_exptl_absorpt_coefficient_mu 1.478
_exptl_absorpt_correction_T_max 1
_exptl_absorpt_correction_T_min 0.9085
_exptl_absorpt_correction_type multi-scan
_exptl_absorpt_process_details SADABS
_exptl_crystal_colour red
_exptl_crystal_density_diffrn 1.480
_exptl_crystal_density_method 'not measured'
_exptl_crystal_description plate
_exptl_crystal_F_000 1534
_exptl_crystal_size_max 0.31
_exptl_crystal_size_mid 0.16
_exptl_crystal_size_min 0.11
_refine_diff_density_max 2.135
_refine_diff_density_min -1.541
_refine_diff_density_rms 0.144
_refine_ls_extinction_method none
_refine_ls_goodness_of_fit_ref 1.242
_refine_ls_hydrogen_treatment constr
_refine_ls_matrix_type full
_refine_ls_number_parameters 904
_refine_ls_number_reflns 19264
_refine_ls_number_restraints 13
_refine_ls_restrained_S_all 1.245
_refine_ls_R_factor_all 0.1359
_refine_ls_R_factor_gt 0.0720
_refine_ls_shift/su_max 0.024
_refine_ls_shift/su_mean 0.001
_refine_ls_structure_factor_coef Fsqd
_refine_ls_weighting_details 'calc w=1/[\s^2^(Fo^2^)+(0.0945P)^2^+0.0000P] where P=(Fo^2^+2Fc^2^)/3'
_refine_ls_weighting_scheme calc
_refine_ls_wR_factor_gt 0.1835
_refine_ls_wR_factor_ref 0.2075
_reflns_number_gt 11672
_reflns_number_total 19264
_reflns_threshold_expression >2sigma(I)
_cod_data_source_file ic6b00630_si_003.cif
_cod_data_source_block a14023
_cod_depositor_comments
;
The following automatic conversions were performed:

data item '_symmetry_cell_setting' value 'Triclinic' was changed to
'triclinic' in accordance with the
/home/saulius/struct/COD-crude-data/automatic-downloads/DataCite-retrospective/ACS/depositions/lib/dictionaries/cif_core.dic
dictionary named 'cif_core.dic' version 2.4.2 last updated on
2011-04-26.

Automatic conversion script
Id: cif_fix_values 6909 2019-04-08 15:41:33Z antanas 
;
_cod_original_cell_volume 3360.3(3)
_cod_original_sg_symbol_H-M P-1
_cod_database_code 4347804

loop_
_symmetry_equiv_pos_as_xyz
'x, y, z'
'-x, -y, -z'

loop_
_atom_site_label
_atom_site_type_symbol
_atom_site_fract_x
_atom_site_fract_y
_atom_site_fract_z
_atom_site_U_iso_or_equiv
_atom_site_adp_type
_atom_site_occupancy
_atom_site_symmetry_multiplicity
_atom_site_calc_flag
_atom_site_refinement_flags
_atom_site_disorder_assembly
_atom_site_disorder_group
Y1 Y 0.88666(3) 0.38620(3) 0.34439(3) 0.02719(13) Uani 1 1 d . . .
Mn2 Mn 0.78445(4) 0.39520(4) 0.20017(4) 0.01399(14) Uani 1 1 d . . .
Mn3 Mn 0.91109(4) 0.21066(4) 0.26048(4) 0.01680(15) Uani 1 1 d . . .
Mn1 Mn 0.72445(5) 0.29092(5) 0.37006(4) 0.01849(15) Uani 1 1 d . . .
O1 O 0.8606(2) 0.2388(2) 0.36888(17) 0.0208(6) Uani 1 1 d . . .
O3 O 0.91211(19) 0.3382(2) 0.21766(17) 0.0170(6) Uani 1 1 d . . .
O12 O 0.81655(18) 0.38106(19) 0.08664(16) 0.0143(6) Uani 1 1 d . . .
N1 N 0.7018(3) 0.1607(3) 0.4221(2) 0.0224(8) Uani 1 1 d . . .
N2 N 0.6489(2) 0.4656(2) 0.1667(2) 0.0154(7) Uani 1 1 d . . .
N3 N 0.9770(2) 0.1632(2) 0.1458(2) 0.0158(7) Uani 1 1 d . . .
C9 C 0.7212(3) 0.2437(3) 0.0872(2) 0.0142(8) Uani 1 1 d . . .
C26 C 0.9156(3) -0.0483(3) 0.2341(2) 0.0184(8) Uani 1 1 d . . .
C7 C 0.6042(3) 0.2278(3) 0.2178(2) 0.0168(8) Uani 1 1 d . . .
C11 C 0.7606(3) 0.0963(3) 0.1937(2) 0.0173(8) Uani 1 1 d . . .
N5 N 0.7233(3) 0.6180(3) -0.0315(2) 0.0221(8) Uani 1 1 d . . .
C44 C 1.0014(3) 0.0673(3) 0.1519(2) 0.0180(8) Uani 1 1 d . . .
C24 C 0.7539(3) 0.2397(3) -0.0637(2) 0.0179(8) Uani 1 1 d . . .
H24 H 0.7490 0.1769 -0.0455 0.021 Uiso 1 1 calc R . .
C48 C 0.9962(3) 0.2174(3) 0.0697(2) 0.0176(8) Uani 1 1 d . . .
H48 H 0.9794 0.2854 0.0652 0.021 Uiso 1 1 calc R . .
C8 C 0.6309(3) 0.2807(3) 0.1389(2) 0.0156(8) Uani 1 1 d . . .
H8 H 0.5867 0.3433 0.1199 0.019 Uiso 1 1 calc R . .
C12 C 0.6696(3) 0.1348(3) 0.2437(2) 0.0184(8) Uani 1 1 d . . .
H12 H 0.6518 0.0971 0.2964 0.022 Uiso 1 1 calc R . .
C40 C 0.5676(3) 0.5356(3) 0.0488(3) 0.0192(9) Uani 1 1 d . . .
H40 H 0.5708 0.5497 -0.0106 0.023 Uiso 1 1 calc R . .
C32 C 0.7533(3) 0.4439(3) 0.0319(2) 0.0146(8) Uani 1 1 d . . .
C13 C 0.5014(3) 0.2642(3) 0.2639(3) 0.0200(9) Uani 1 1 d . . .
C19 C 0.7442(3) 0.2923(3) -0.0024(2) 0.0147(8) Uani 1 1 d . . .
C46 C 1.0658(3) 0.0782(3) 0.0051(3) 0.0260(10) Uani 1 1 d . . .
H46 H 1.0966 0.0492 -0.0437 0.031 Uiso 1 1 calc R . .
C39 C 0.6510(3) 0.4849(3) 0.0831(2) 0.0156(8) Uani 1 1 d . . .
C43 C 0.5636(3) 0.4956(3) 0.2199(3) 0.0197(9) Uani 1 1 d . . .
H43 H 0.5626 0.4826 0.2790 0.024 Uiso 1 1 calc R . .
C21 C 0.7674(3) 0.4217(3) -0.1175(2) 0.0186(8) Uani 1 1 d . . .
H21 H 0.7713 0.4849 -0.1366 0.022 Uiso 1 1 calc R . .
C20 C 0.7528(3) 0.3844(3) -0.0301(2) 0.0145(8) Uani 1 1 d . . .
C25 C 0.8200(3) -0.0098(3) 0.2188(2) 0.0190(9) Uani 1 1 d . . .
C33 C 0.9692(3) 0.0157(3) 0.2402(3) 0.0210(9) Uani 1 1 d . . .
C10 C 0.7856(3) 0.1503(3) 0.1154(2) 0.0160(8) Uani 1 1 d . . .
H10 H 0.8467 0.1239 0.0806 0.019 Uiso 1 1 calc R . .
C41 C 0.4793(3) 0.5655(3) 0.1032(3) 0.0228(9) Uani 1 1 d . . .
H41 H 0.4206 0.5998 0.0814 0.027 Uiso 1 1 calc R . .
C42 C 0.4773(3) 0.5451(3) 0.1894(3) 0.0243(10) Uani 1 1 d . . .
H42 H 0.4172 0.5649 0.2273 0.029 Uiso 1 1 calc R . .
C22 C 0.7761(3) 0.3675(3) -0.1768(2) 0.0223(9) Uani 1 1 d . . .
H22 H 0.7859 0.3940 -0.2354 0.027 Uiso 1 1 calc R . .
C50 C 0.4633(3) 0.3914(3) 0.5050(3) 0.0290(11) Uani 1 1 d . . .
H50 H 0.4872 0.4360 0.4622 0.035 Uiso 1 1 calc R . .
C31 C 0.5404(3) 0.2679(3) 0.4061(3) 0.0235(9) Uani 1 1 d . . .
C14 C 0.4693(3) 0.2782(3) 0.3487(3) 0.0228(9) Uani 1 1 d . . .
C58 C 0.7571(3) 0.6892(3) -0.0740(3) 0.0291(10) Uani 1 1 d . . .
H58 H 0.7110 0.7534 -0.0833 0.035 Uiso 1 1 calc R . .
C29 C 0.8199(4) -0.1749(3) 0.2383(3) 0.0293(10) Uani 1 1 d . . .
H29 H 0.7858 -0.2170 0.2427 0.035 Uiso 1 1 calc R . .
C47 C 1.0391(3) 0.1772(3) -0.0012(3) 0.0240(9) Uani 1 1 d . . .
H47 H 1.0504 0.2171 -0.0545 0.029 Uiso 1 1 calc R . .
C30 C 0.7723(3) -0.0734(3) 0.2234(3) 0.0262(10) Uani 1 1 d . . .
H30 H 0.7062 -0.0473 0.2164 0.031 Uiso 1 1 calc R . .
C45 C 1.0474(3) 0.0214(3) 0.0831(3) 0.0216(9) Uani 1 1 d . . .
H45 H 1.0658 -0.0471 0.0891 0.026 Uiso 1 1 calc R . .
N6 N 1.1470(3) -0.0587(3) 0.2362(3) 0.0382(11) Uani 1 1 d . . .
C54 C 0.7891(3) 0.5293(3) -0.0167(2) 0.0184(8) Uani 1 1 d . . .
C34 C 0.6099(3) 0.1651(3) 0.4284(2) 0.0238(10) Uani 1 1 d . . .
C49 C 0.4817(3) 0.2996(3) 0.4919(3) 0.0277(10) Uani 1 1 d . . .
C23 C 0.7706(3) 0.2763(3) -0.1503(2) 0.0206(9) Uani 1 1 d . . .
H23 H 0.7780 0.2385 -0.1902 0.025 Uiso 1 1 calc R . .
C56 C 0.9203(3) 0.5844(3) -0.0903(3) 0.0271(10) Uani 1 1 d . . .
H56 H 0.9877 0.5724 -0.1116 0.032 Uiso 1 1 calc R . .
C16 C 0.3008(4) 0.3316(4) 0.3301(4) 0.0420(13) Uani 1 1 d . . .
H16 H 0.2332 0.3530 0.3536 0.050 Uiso 1 1 calc R . .
C18 C 0.4305(3) 0.2869(3) 0.2152(3) 0.0246(9) Uani 1 1 d . . .
H18 H 0.4512 0.2793 0.1577 0.030 Uiso 1 1 calc R . .
C55 C 0.8882(3) 0.5093(3) -0.0438(3) 0.0230(9) Uani 1 1 d . . .
H55 H 0.9334 0.4454 -0.0308 0.028 Uiso 1 1 calc R . .
C37 C 0.7513(4) -0.0109(4) 0.4684(3) 0.0333(11) Uani 1 1 d . . .
H37 H 0.8015 -0.0713 0.4819 0.040 Uiso 1 1 calc R . .
C27 C 0.9631(3) -0.1502(3) 0.2449(3) 0.0254(10) Uani 1 1 d . . .
H27 H 1.0294 -0.1772 0.2513 0.030 Uiso 1 1 calc R . .
C15 C 0.3683(3) 0.3122(4) 0.3797(3) 0.0373(12) Uani 1 1 d . . .
H15 H 0.3459 0.3222 0.4365 0.045 Uiso 1 1 calc R . .
C38 C 0.7712(3) 0.0735(3) 0.4429(3) 0.0263(10) Uani 1 1 d . . .
H38 H 0.8355 0.0709 0.4396 0.032 Uiso 1 1 calc R . .
C36 C 0.6572(4) -0.0077(4) 0.4745(3) 0.0364(12) Uani 1 1 d . . .
H36 H 0.6419 -0.0655 0.4917 0.044 Uiso 1 1 calc R . .
C28 C 0.9161(4) -0.2123(3) 0.2462(3) 0.0292(11) Uani 1 1 d . . .
H28 H 0.9504 -0.2805 0.2527 0.035 Uiso 1 1 calc R . .
C60 C 1.0434(4) -0.0753(4) 0.3708(3) 0.0425(14) Uani 1 1 d . . .
H60 H 0.9789 -0.0639 0.4020 0.051 Uiso 1 1 calc R . .
C59 C 1.0592(4) -0.0432(3) 0.2835(3) 0.0286(11) Uani 1 1 d . . .
C35 C 0.5865(4) 0.0821(4) 0.4548(3) 0.0336(11) Uani 1 1 d . . .
H35 H 0.5212 0.0865 0.4596 0.040 Uiso 1 1 calc R . .
C52 C 0.3757(5) 0.3527(4) 0.6417(3) 0.060(2) Uani 1 1 d . . .
H52 H 0.3390 0.3689 0.6949 0.072 Uiso 1 1 calc R . .
C57 C 0.8530(4) 0.6767(4) -0.1051(3) 0.0286(10) Uani 1 1 d . . .
H57 H 0.8726 0.7301 -0.1361 0.034 Uiso 1 1 calc R . .
C17 C 0.3306(3) 0.3202(4) 0.2475(3) 0.0335(11) Uani 1 1 d . . .
H17 H 0.2843 0.3346 0.2129 0.040 Uiso 1 1 calc R . .
C51 C 0.4097(4) 0.4174(4) 0.5810(3) 0.0390(13) Uani 1 1 d . . .
H51 H 0.3965 0.4803 0.5912 0.047 Uiso 1 1 calc R . .
N4 N 0.4493(4) 0.2355(3) 0.5498(3) 0.0552(15) Uani 1 1 d . . .
C62 C 1.2137(6) -0.1369(4) 0.3626(5) 0.059(2) Uani 1 1 d . . .
H62 H 1.2698 -0.1682 0.3883 0.071 Uiso 1 1 calc R . .
C63 C 1.2240(4) -0.1051(4) 0.2776(5) 0.0532(17) Uani 1 1 d . . .
H63 H 1.2879 -0.1157 0.2454 0.064 Uiso 1 1 calc R . .
C61 C 1.1228(5) -0.1241(4) 0.4116(4) 0.0541(17) Uani 1 1 d . . .
H61 H 1.1146 -0.1477 0.4709 0.065 Uiso 1 1 calc R . .
C53 C 0.3961(5) 0.2638(5) 0.6234(4) 0.069(2) Uani 1 1 d . . .
H53 H 0.3714 0.2188 0.6650 0.083 Uiso 1 1 calc R . .
O2 O 0.7391(2) 0.4134(2) 0.31233(16) 0.0178(6) Uani 1 1 d . . .
O4 O 0.7853(2) 0.2688(2) 0.23839(17) 0.0196(6) Uani 1 1 d . . .
O11 O 0.5924(2) 0.3296(2) 0.36330(17) 0.0211(6) Uani 1 1 d . . .
O13 O 0.9052(2) 0.0853(2) 0.28905(17) 0.0208(6) Uani 1 1 d . . .
O8 O 0.7930(2) 0.5270(2) 0.16015(18) 0.0235(7) Uani 1 1 d . . .
O6 O 0.6933(2) 0.3266(2) 0.49432(18) 0.0260(7) Uani 1 1 d . . .
O10 O 1.0472(2) 0.1630(2) 0.27966(19) 0.0269(7) Uani 1 1 d . . .
O7 O 0.8734(2) 0.5318(2) 0.25157(19) 0.0279(7) Uani 1 1 d . . .
O9 O 1.0425(2) 0.2769(2) 0.3447(2) 0.0312(8) Uani 1 1 d . . .
O5 O 0.8030(2) 0.3966(2) 0.47775(19) 0.0286(7) Uani 1 1 d . . .
C3 C 0.8406(3) 0.5634(3) 0.1844(3) 0.0268(10) Uani 1 1 d . . .
C1 C 0.7324(3) 0.3685(3) 0.5201(3) 0.0251(10) Uani 1 1 d . . .
C5 C 1.0860(3) 0.1991(3) 0.3155(3) 0.0269(10) Uani 1 1 d . . .
O14 O 0.9593(3) 0.4711(2) 0.3933(2) 0.0340(8) Uani 1 1 d . . .
C6 C 1.1918(4) 0.1440(4) 0.3210(3) 0.0395(13) Uani 1 1 d . . .
H6A H 1.2133 0.1762 0.3516 0.059 Uiso 1 1 calc R . .
H6B H 1.2308 0.1427 0.2639 0.059 Uiso 1 1 calc R . .
H6C H 1.2001 0.0772 0.3511 0.059 Uiso 1 1 calc R . .
C64 C 0.9106(4) 0.5513(4) 0.4223(3) 0.0414(13) Uani 1 1 d . . .
H64 H 0.8423 0.5673 0.4409 0.050 Uiso 1 1 calc R . .
C4 C 0.8604(5) 0.6499(4) 0.1249(3) 0.0428(14) Uani 1 1 d . . .
H4A H 0.8776 0.6387 0.0666 0.064 Uiso 1 1 calc R . .
H4B H 0.9144 0.6591 0.1388 0.064 Uiso 1 1 calc R . .
H4C H 0.8019 0.7083 0.1304 0.064 Uiso 1 1 calc R . .
C2 C 0.6930(4) 0.3902(4) 0.6085(3) 0.0374(12) Uani 1 1 d . . .
H2A H 0.6275 0.3867 0.6275 0.056 Uiso 1 1 calc R . .
H2B H 0.6900 0.4556 0.6086 0.056 Uiso 1 1 calc R . .
H2C H 0.7359 0.3423 0.6467 0.056 Uiso 1 1 calc R . .
N7 N 0.9504(3) 0.6118(3) 0.4274(2) 0.0293(9) Uani 1 1 d . . .
C65 C 1.0542(4) 0.5959(4) 0.3943(3) 0.0445(14) Uani 1 1 d . . .
H65A H 1.0862 0.5327 0.3761 0.067 Uiso 1 1 calc R . .
H65B H 1.0849 0.5966 0.4387 0.067 Uiso 1 1 calc R . .
H65C H 1.0609 0.6477 0.3461 0.067 Uiso 1 1 calc R . .
C66 C 0.8966(5) 0.6966(4) 0.4655(4) 0.0507(15) Uani 1 1 d . . .
H66A H 0.8266 0.7111 0.4714 0.076 Uiso 1 1 calc R . .
H66B H 0.9137 0.7521 0.4297 0.076 Uiso 1 1 calc R . .
H66C H 0.9128 0.6845 0.5214 0.076 Uiso 1 1 calc R . .
O15A O 0.5287(5) 0.8905(6) 0.2100(5) 0.059(2) Uani 0.528(5) 1 d PDU A 1
C69A C 0.5202(17) 0.8137(12) 0.1726(12) 0.192(16) Uani 0.528(5) 1 d PD A 1
H69A H 0.5025 0.7689 0.2238 0.231 Uiso 0.528(5) 1 calc PR A 1
H69B H 0.4595 0.8496 0.1493 0.231 Uiso 0.528(5) 1 calc PR A 1
C68A C 0.4567(9) 0.9614(11) 0.2650(9) 0.086(4) Uani 0.528(5) 1 d PDU A 1
H68A H 0.4064 1.0056 0.2309 0.103 Uiso 0.528(5) 1 calc PR A 1
H68B H 0.4243 0.9228 0.3119 0.103 Uiso 0.528(5) 1 calc PR A 1
C67A C 0.4734(8) 1.0115(6) 0.2963(6) 0.042(2) Uani 0.528(5) 1 d PD A 1
H67A H 0.5236 0.9717 0.3307 0.063 Uiso 0.528(5) 1 calc PR A 1
H67B H 0.4139 1.0463 0.3323 0.063 Uiso 0.528(5) 1 calc PR A 1
H67C H 0.4967 1.0586 0.2522 0.063 Uiso 0.528(5) 1 calc PR A 1
C70A C 0.5642(9) 0.7637(7) 0.1277(7) 0.042(2) Uani 0.528(5) 1 d PD A 1
H70A H 0.6327 0.7386 0.1337 0.063 Uiso 0.528(5) 1 calc PR A 1
H70B H 0.5582 0.7989 0.0698 0.063 Uiso 0.528(5) 1 calc PR A 1
H70C H 0.5407 0.7094 0.1397 0.063 Uiso 0.528(5) 1 calc PR A 1
C67B C 0.4425(13) 0.9598(16) -0.0812(10) 0.111(8) Uani 0.472(5) 1 d PD A 2
H67D H 0.5009 0.9189 -0.0606 0.134 Uiso 0.472(5) 1 calc PR A 2
N8B N 0.3657(14) 0.9663(16) -0.0105(10) 0.131(9) Uani 0.472(5) 1 d PD A 2
O15B O 0.4698(18) 0.9882(11) -0.1700(10) 0.228(14) Uani 0.472(5) 1 d PD A 2
C69B C 0.4223(8) 0.8891(9) 0.0707(9) 0.049(3) Uani 0.472(5) 1 d P A 2
H69C H 0.4742 0.8325 0.0498 0.073 Uiso 0.472(5) 1 calc PR A 2
H69D H 0.3747 0.8674 0.1155 0.073 Uiso 0.472(5) 1 calc PR A 2
H69E H 0.4504 0.9231 0.0934 0.073 Uiso 0.472(5) 1 calc PR A 2
C68B C 0.3021(8) 1.0313(9) 0.0233(9) 0.049(3) Uani 0.472(5) 1 d P A 2
H68C H 0.2589 1.0040 0.0687 0.073 Uiso 0.472(5) 1 calc PR A 2
H68D H 0.2643 1.0794 -0.0186 0.073 Uiso 0.472(5) 1 calc PR A 2
H68E H 0.3318 1.0628 0.0470 0.073 Uiso 0.472(5) 1 calc PR A 2

loop_
_atom_site_aniso_label
_atom_site_aniso_U_11
_atom_site_aniso_U_22
_atom_site_aniso_U_33
_atom_site_aniso_U_23
_atom_site_aniso_U_13
_atom_site_aniso_U_12
Y1 0.0305(3) 0.0343(3) 0.0197(2) -0.01154(18) -0.00368(18) -0.0107(2)
Mn2 0.0133(3) 0.0178(3) 0.0109(3) -0.0065(2) -0.0006(2) -0.0039(2)
Mn3 0.0179(3) 0.0217(3) 0.0121(3) -0.0072(2) -0.0036(2) -0.0050(3)
Mn1 0.0219(3) 0.0242(3) 0.0102(3) -0.0074(2) -0.0014(2) -0.0072(3)
O1 0.0267(16) 0.0247(16) 0.0109(13) -0.0050(11) -0.0066(12) -0.0059(13)
O3 0.0141(14) 0.0225(15) 0.0161(13) -0.0088(11) -0.0030(11) -0.0045(12)
O12 0.0095(13) 0.0195(14) 0.0110(13) -0.0070(11) 0.0001(10) -0.0008(11)
N1 0.031(2) 0.026(2) 0.0088(15) -0.0060(14) 0.0007(14) -0.0089(16)
N2 0.0137(17) 0.0177(17) 0.0139(16) -0.0060(13) -0.0011(13) -0.0034(14)
N3 0.0145(17) 0.0188(17) 0.0155(16) -0.0065(13) -0.0043(13) -0.0043(14)
C9 0.0131(19) 0.019(2) 0.0143(18) -0.0083(15) -0.0002(15) -0.0079(16)
C26 0.021(2) 0.023(2) 0.0103(18) -0.0023(15) -0.0041(16) -0.0070(18)
C7 0.015(2) 0.023(2) 0.0156(19) -0.0114(16) 0.0013(15) -0.0070(17)
C11 0.016(2) 0.021(2) 0.0179(19) -0.0091(16) -0.0039(16) -0.0050(17)
N5 0.0203(19) 0.0201(19) 0.0231(18) -0.0016(15) -0.0050(15) -0.0049(15)
C44 0.0120(19) 0.026(2) 0.0163(19) -0.0081(17) -0.0033(15) -0.0043(17)
C24 0.013(2) 0.022(2) 0.0167(19) -0.0102(16) -0.0019(15) -0.0002(16)
C48 0.0121(19) 0.023(2) 0.020(2) -0.0106(17) -0.0003(15) -0.0055(16)
C8 0.0125(19) 0.016(2) 0.0182(19) -0.0092(16) -0.0026(15) -0.0018(16)
C12 0.021(2) 0.024(2) 0.0111(18) -0.0073(16) 0.0013(16) -0.0099(18)
C40 0.017(2) 0.023(2) 0.0164(19) -0.0082(16) -0.0002(16) -0.0051(17)
C32 0.0100(18) 0.020(2) 0.0115(17) -0.0065(15) 0.0007(14) -0.0027(15)
C13 0.015(2) 0.021(2) 0.023(2) -0.0077(17) 0.0047(16) -0.0078(17)
C19 0.0069(18) 0.022(2) 0.0149(18) -0.0084(16) -0.0015(14) -0.0022(15)
C46 0.022(2) 0.035(3) 0.025(2) -0.020(2) 0.0066(18) -0.012(2)
C39 0.0134(19) 0.018(2) 0.0145(18) -0.0058(15) 0.0025(15) -0.0056(16)
C43 0.014(2) 0.027(2) 0.0159(19) -0.0090(17) 0.0034(16) -0.0047(17)
C21 0.018(2) 0.024(2) 0.0132(18) -0.0061(16) -0.0017(16) -0.0054(17)
C20 0.0100(18) 0.020(2) 0.0127(18) -0.0075(15) -0.0008(14) -0.0028(16)
C25 0.022(2) 0.018(2) 0.0136(19) -0.0065(16) -0.0009(16) -0.0025(17)
C33 0.026(2) 0.018(2) 0.018(2) -0.0052(16) -0.0088(17) -0.0016(18)
C10 0.0107(19) 0.022(2) 0.0158(19) -0.0099(16) 0.0005(15) -0.0038(16)
C41 0.014(2) 0.027(2) 0.024(2) -0.0113(18) -0.0034(17) 0.0013(17)
C42 0.013(2) 0.031(2) 0.023(2) -0.0140(18) 0.0008(17) 0.0018(18)
C22 0.019(2) 0.034(3) 0.0106(18) -0.0074(17) 0.0009(16) -0.0058(19)
C50 0.025(2) 0.034(3) 0.020(2) -0.0097(19) -0.0026(18) 0.000(2)
C31 0.025(2) 0.029(2) 0.015(2) -0.0088(17) 0.0056(17) -0.0099(19)
C14 0.018(2) 0.028(2) 0.024(2) -0.0098(18) 0.0052(17) -0.0111(18)
C58 0.031(3) 0.025(2) 0.029(2) -0.0022(19) -0.008(2) -0.007(2)
C29 0.033(3) 0.029(3) 0.027(2) -0.0065(19) 0.002(2) -0.015(2)
C47 0.025(2) 0.033(3) 0.017(2) -0.0084(18) 0.0030(17) -0.017(2)
C30 0.025(2) 0.025(2) 0.023(2) -0.0075(18) 0.0034(18) -0.0063(19)
C45 0.014(2) 0.026(2) 0.025(2) -0.0156(18) 0.0005(17) -0.0023(17)
N6 0.029(2) 0.029(2) 0.059(3) -0.020(2) -0.026(2) 0.0070(18)
C54 0.018(2) 0.023(2) 0.0143(19) -0.0062(16) -0.0034(16) -0.0052(17)
C34 0.028(2) 0.026(2) 0.0124(19) -0.0100(17) 0.0074(17) -0.0079(19)
C49 0.026(2) 0.032(3) 0.016(2) -0.0070(18) 0.0039(18) -0.005(2)
C23 0.016(2) 0.029(2) 0.0155(19) -0.0144(17) -0.0003(16) -0.0024(18)
C56 0.025(2) 0.037(3) 0.024(2) -0.009(2) 0.0023(18) -0.017(2)
C16 0.014(2) 0.060(4) 0.051(3) -0.027(3) 0.012(2) -0.011(2)
C18 0.018(2) 0.031(2) 0.023(2) -0.0077(19) 0.0019(17) -0.0090(19)
C55 0.022(2) 0.026(2) 0.021(2) -0.0072(18) 0.0022(17) -0.0097(19)
C37 0.040(3) 0.027(3) 0.022(2) -0.0036(19) 0.001(2) -0.006(2)
C27 0.027(2) 0.022(2) 0.024(2) -0.0042(18) -0.0089(19) -0.0028(19)
C15 0.021(2) 0.058(3) 0.035(3) -0.025(2) 0.012(2) -0.016(2)
C38 0.031(3) 0.031(3) 0.0124(19) -0.0061(18) -0.0003(18) -0.006(2)
C36 0.038(3) 0.032(3) 0.034(3) -0.008(2) 0.013(2) -0.018(2)
C28 0.039(3) 0.021(2) 0.023(2) -0.0045(18) -0.007(2) -0.005(2)
C60 0.058(4) 0.032(3) 0.040(3) -0.002(2) -0.029(3) -0.008(3)
C59 0.038(3) 0.020(2) 0.032(3) -0.0058(19) -0.024(2) -0.002(2)
C35 0.032(3) 0.035(3) 0.030(3) -0.009(2) 0.011(2) -0.016(2)
C52 0.058(4) 0.054(4) 0.021(3) -0.011(3) 0.012(3) 0.017(3)
C57 0.039(3) 0.035(3) 0.018(2) 0.0001(19) -0.007(2) -0.023(2)
C17 0.017(2) 0.041(3) 0.043(3) -0.010(2) -0.004(2) -0.010(2)
C51 0.027(3) 0.048(3) 0.031(3) -0.021(2) -0.003(2) 0.006(2)
N4 0.064(3) 0.034(3) 0.036(3) -0.009(2) 0.030(2) -0.010(2)
C62 0.076(5) 0.029(3) 0.087(5) -0.009(3) -0.066(4) -0.001(3)
C63 0.037(3) 0.034(3) 0.093(5) -0.030(3) -0.033(3) 0.008(3)
C61 0.074(5) 0.035(3) 0.057(4) -0.002(3) -0.048(4) -0.003(3)
C53 0.079(5) 0.049(4) 0.030(3) -0.004(3) 0.036(3) -0.002(3)
O2 0.0205(15) 0.0224(15) 0.0114(13) -0.0091(11) 0.0006(11) -0.0067(12)
O4 0.0226(16) 0.0184(15) 0.0193(14) -0.0039(11) -0.0080(12) -0.0058(12)
O11 0.0232(16) 0.0276(16) 0.0141(14) -0.0054(12) -0.0006(12) -0.0114(13)
O13 0.0281(17) 0.0194(15) 0.0122(13) -0.0048(11) -0.0050(12) -0.0036(13)
O8 0.0265(17) 0.0216(16) 0.0246(16) -0.0114(13) -0.0008(13) -0.0085(13)
O6 0.0276(17) 0.0328(18) 0.0190(15) -0.0059(13) -0.0014(13) -0.0129(14)
O10 0.0260(17) 0.0305(17) 0.0245(16) -0.0088(13) -0.0093(13) -0.0047(14)
O7 0.0293(18) 0.0324(18) 0.0278(17) -0.0130(14) -0.0032(14) -0.0132(15)
O9 0.0336(19) 0.0362(19) 0.0298(17) -0.0126(15) -0.0122(15) -0.0101(15)
O5 0.0255(17) 0.043(2) 0.0217(16) -0.0142(14) -0.0023(13) -0.0120(15)
C3 0.029(3) 0.027(2) 0.024(2) -0.0151(19) -0.0020(19) -0.005(2)
C1 0.027(2) 0.032(3) 0.014(2) -0.0072(18) -0.0030(18) -0.006(2)
C5 0.029(3) 0.029(3) 0.021(2) -0.0006(19) -0.0107(19) -0.006(2)
O14 0.044(2) 0.039(2) 0.0260(17) -0.0117(15) -0.0075(15) -0.0175(17)
C6 0.032(3) 0.039(3) 0.044(3) -0.006(2) -0.018(2) -0.002(2)
C64 0.052(3) 0.053(4) 0.026(3) 0.001(2) -0.012(2) -0.028(3)
C4 0.072(4) 0.033(3) 0.039(3) -0.001(2) -0.020(3) -0.032(3)
C2 0.043(3) 0.048(3) 0.016(2) -0.013(2) 0.002(2) -0.012(3)
N7 0.036(2) 0.032(2) 0.0229(19) -0.0053(16) -0.0067(17) -0.0136(18)
C65 0.044(3) 0.054(4) 0.038(3) -0.002(3) -0.013(3) -0.021(3)
C66 0.068(4) 0.044(3) 0.035(3) -0.014(3) -0.001(3) -0.015(3)
O15A 0.035(4) 0.060(5) 0.071(5) -0.025(4) -0.005(4) 0.001(4)
C69A 0.39(4) 0.137(18) 0.19(2) 0.107(17) -0.24(3) -0.20(2)
C68A 0.033(6) 0.089(8) 0.081(8) -0.027(6) 0.015(6) 0.025(6)
C67A 0.065(5) 0.014(3) 0.036(4) -0.018(3) -0.011(4) 0.007(3)
C70A 0.065(5) 0.014(3) 0.036(4) -0.018(3) -0.011(4) 0.007(3)
C67B 0.096(14) 0.147(19) 0.136(19) 0.031(15) -0.064(14) -0.097(14)
N8B 0.161(17) 0.22(2) 0.104(12) -0.093(14) 0.064(12) -0.181(18)
O15B 0.52(4) 0.128(12) 0.185(17) 0.111(12) -0.29(2) -0.214(19)
C69B 0.023(4) 0.049(5) 0.076(7) 0.015(5) -0.017(4) -0.025(4)
C68B 0.023(4) 0.049(5) 0.076(7) 0.015(5) -0.017(4) -0.025(4)

loop_
_atom_type_symbol
_atom_type_description
_atom_type_scat_dispersion_real
_atom_type_scat_dispersion_imag
_atom_type_scat_source
C C 0.0033 0.0016 'International Tables Vol C Tables 4.2.6.8 and 6.1.1.4'
H H 0.0000 0.0000 'International Tables Vol C Tables 4.2.6.8 and 6.1.1.4'
N N 0.0061 0.0033 'International Tables Vol C Tables 4.2.6.8 and 6.1.1.4'
O O 0.0106 0.0060 'International Tables Vol C Tables 4.2.6.8 and 6.1.1.4'
Mn Mn 0.3368 0.7283 'International Tables Vol C Tables 4.2.6.8 and 6.1.1.4'
Y Y -2.7962 3.5667 'International Tables Vol C Tables 4.2.6.8 and 6.1.1.4'

loop_
_geom_angle_atom_site_label_1
_geom_angle_atom_site_label_2
_geom_angle_atom_site_label_3
_geom_angle
O5 Y1 O9 111.05(11)
O5 Y1 O2 85.03(10)
O9 Y1 O2 143.61(10)
O5 Y1 O3 149.58(11)
O9 Y1 O3 81.49(10)
O2 Y1 O3 70.63(9)
O5 Y1 O7 116.26(11)
O9 Y1 O7 115.09(12)
O2 Y1 O7 82.85(10)
O3 Y1 O7 79.41(10)
O5 Y1 O1 84.90(11)
O9 Y1 O1 79.04(11)
O2 Y1 O1 69.86(10)
O3 Y1 O1 69.99(10)
O7 Y1 O1 144.12(10)
O5 Y1 O14 77.00(11)
O9 Y1 O14 78.32(11)
O2 Y1 O14 138.03(11)
O3 Y1 O14 133.40(11)
O7 Y1 O14 72.15(11)
O1 Y1 O14 143.44(11)
O5 Y1 Mn2 120.94(8)
O9 Y1 Mn2 116.52(8)
O2 Y1 Mn2 36.14(6)
O3 Y1 Mn2 35.75(7)
O7 Y1 Mn2 71.90(8)
O1 Y1 Mn2 72.33(7)
O14 Y1 Mn2 144.04(8)
O5 Y1 Mn3 119.90(8)
O9 Y1 Mn3 71.71(8)
O2 Y1 Mn3 72.00(7)
O3 Y1 Mn3 35.76(7)
O7 Y1 Mn3 114.80(7)
O1 Y1 Mn3 35.24(7)
O14 Y1 Mn3 149.29(9)
Mn2 Y1 Mn3 52.439(17)
O5 Y1 Mn1 74.19(8)
O9 Y1 Mn1 114.79(8)
O2 Y1 Mn1 36.37(7)
O3 Y1 Mn1 75.40(7)
O7 Y1 Mn1 118.91(8)
O1 Y1 Mn1 35.79(7)
O14 Y1 Mn1 151.05(8)
Mn2 Y1 Mn1 55.476(17)
Mn3 Y1 Mn1 54.382(17)
O3 Mn2 O4 82.89(12)
O3 Mn2 O2 91.30(12)
O4 Mn2 O2 87.51(12)
O3 Mn2 O12 94.52(11)
O4 Mn2 O12 92.39(12)
O2 Mn2 O12 174.12(12)
O3 Mn2 O8 93.21(12)
O4 Mn2 O8 176.10(13)
O2 Mn2 O8 92.68(12)
O12 Mn2 O8 87.82(12)
O3 Mn2 N2 173.25(13)
O4 Mn2 N2 101.27(13)
O2 Mn2 N2 94.17(12)
O12 Mn2 N2 80.08(12)
O8 Mn2 N2 82.60(13)
O3 Mn2 Mn3 41.98(9)
O4 Mn2 Mn3 40.95(9)
O2 Mn2 Mn3 87.80(9)
O12 Mn2 Mn3 95.98(8)
O8 Mn2 Mn3 135.16(9)
N2 Mn2 Mn3 142.13(10)
O3 Mn2 Mn1 88.53(9)
O4 Mn2 Mn1 48.11(9)
O2 Mn2 Mn1 39.48(9)
O12 Mn2 Mn1 139.74(9)
O8 Mn2 Mn1 132.16(8)
N2 Mn2 Mn1 98.21(9)
Mn3 Mn2 Mn1 61.01(2)
O3 Mn2 Y1 46.71(8)
O4 Mn2 Y1 93.56(9)
O2 Mn2 Y1 46.43(9)
O12 Mn2 Y1 139.41(8)
O8 Mn2 Y1 83.78(9)
N2 Mn2 Y1 137.36(9)
Mn3 Mn2 Y1 64.664(19)
Mn1 Mn2 Y1 63.424(19)
O4 Mn3 O1 87.97(12)
O4 Mn3 O13 93.47(13)
O1 Mn3 O13 95.49(12)
O4 Mn3 O3 82.01(12)
O1 Mn3 O3 90.77(12)
O13 Mn3 O3 172.16(12)
O4 Mn3 O10 173.57(13)
O1 Mn3 O10 91.96(12)
O13 Mn3 O10 92.93(13)
O3 Mn3 O10 91.56(12)
O4 Mn3 N3 96.73(12)
O1 Mn3 N3 173.38(13)
O13 Mn3 N3 79.61(12)
O3 Mn3 N3 94.50(12)
O10 Mn3 N3 83.90(12)
O4 Mn3 Mn2 40.98(9)
O1 Mn3 Mn2 87.80(9)
O13 Mn3 Mn2 134.30(9)
O3 Mn3 Mn2 41.07(8)
O10 Mn3 Mn2 132.60(10)
N3 Mn3 Mn2 98.80(9)
O4 Mn3 Mn1 48.89(9)
O1 Mn3 Mn1 39.29(9)
O13 Mn3 Mn1 92.98(9)
O3 Mn3 Mn1 88.88(8)
O10 Mn3 Mn1 131.24(9)
N3 Mn3 Mn1 144.66(9)
Mn2 Mn3 Mn1 62.18(2)
O4 Mn3 Y1 92.05(9)
O1 Mn3 Y1 46.59(9)
O13 Mn3 Y1 141.42(8)
O3 Mn3 Y1 45.65(8)
O10 Mn3 Y1 83.27(9)
N3 Mn3 Y1 137.44(10)
Mn2 Mn3 Y1 62.897(19)
Mn1 Mn3 Y1 63.152(19)
O11 Mn1 O1 172.39(12)
O11 Mn1 O2 95.90(12)
O1 Mn1 O2 88.05(12)
O11 Mn1 N1 80.08(14)
O1 Mn1 N1 95.46(14)
O2 Mn1 N1 174.09(13)
O11 Mn1 O6 94.13(12)
O1 Mn1 O6 92.11(12)
O2 Mn1 O6 93.47(11)
N1 Mn1 O6 91.17(12)
O11 Mn1 O4 97.03(11)
O1 Mn1 O4 77.51(11)
O2 Mn1 O4 76.79(11)
N1 Mn1 O4 99.28(12)
O6 Mn1 O4 165.85(12)
O11 Mn1 Mn3 135.54(9)
O1 Mn1 Mn3 38.41(8)
O2 Mn1 Mn3 83.17(8)
N1 Mn1 Mn3 96.61(10)
O6 Mn1 Mn3 130.33(9)
O4 Mn1 Mn3 39.27(7)
O11 Mn1 Mn2 96.51(9)
O1 Mn1 Mn2 82.58(9)
O2 Mn1 Mn2 38.12(8)
N1 Mn1 Mn2 137.59(9)
O6 Mn1 Mn2 131.18(9)
O4 Mn1 Mn2 38.74(7)
Mn3 Mn1 Mn2 56.81(2)
O11 Mn1 Y1 139.37(9)
O1 Mn1 Y1 46.25(9)
O2 Mn1 Y1 45.00(8)
N1 Mn1 Y1 139.77(11)
O6 Mn1 Y1 80.46(8)
O4 Mn1 Y1 85.41(8)
Mn3 Mn1 Y1 62.466(19)
Mn2 Mn1 Y1 61.100(18)
Mn3 O1 Mn1 102.31(13)
Mn3 O1 Y1 98.17(12)
Mn1 O1 Y1 97.97(12)
Mn2 O3 Mn3 96.95(13)
Mn2 O3 Y1 97.54(11)
Mn3 O3 Y1 98.60(11)
C32 O12 Mn2 118.8(2)
C34 N1 C38 119.3(4)
C34 N1 Mn1 114.6(3)
C38 N1 Mn1 125.9(3)
C39 N2 C43 120.0(3)
C39 N2 Mn2 114.0(3)
C43 N2 Mn2 126.0(3)
C44 N3 C48 118.9(3)
C44 N3 Mn3 113.6(3)
C48 N3 Mn3 127.6(3)
C8 C9 C10 118.8(4)
C8 C9 C19 121.8(3)
C10 C9 C19 118.5(3)
C25 C26 C27 117.9(4)
C25 C26 C33 122.6(4)
C27 C26 C33 119.5(4)
C8 C7 C12 118.3(3)
C8 C7 C13 118.8(4)
C12 C7 C13 122.0(4)
C10 C11 C12 119.3(4)
C10 C11 C25 121.5(3)
C12 C11 C25 118.1(4)
C54 N5 C58 116.7(4)
N3 C44 C45 122.4(4)
N3 C44 C33 113.5(3)
C45 C44 C33 124.0(4)
C23 C24 C19 122.5(4)
C23 C24 H24 118.8
C19 C24 H24 118.8
N3 C48 C47 121.8(4)
N3 C48 H48 119.1
C47 C48 H48 119.1
C7 C8 C9 121.5(4)
C7 C8 H8 119.2
C9 C8 H8 119.2
C11 C12 C7 121.3(4)
C11 C12 H12 119.3
C7 C12 H12 119.3
C39 C40 C41 118.3(4)
C39 C40 H40 120.8
C41 C40 H40 120.8
O12 C32 C39 109.3(3)
O12 C32 C54 109.5(3)
C39 C32 C54 109.0(3)
O12 C32 C20 107.6(3)
C39 C32 C20 110.6(3)
C54 C32 C20 110.8(3)
C18 C13 C14 117.8(4)
C18 C13 C7 114.4(4)
C14 C13 C7 127.8(4)
C20 C19 C24 118.1(4)
C20 C19 C9 126.9(3)
C24 C19 C9 114.9(4)
C47 C46 C45 119.4(4)
C47 C46 H46 120.3
C45 C46 H46 120.3
N2 C39 C40 122.1(3)
N2 C39 C32 113.3(3)
C40 C39 C32 124.6(3)
N2 C43 C42 120.6(4)
N2 C43 H43 119.7
C42 C43 H43 119.7
C22 C21 C20 121.3(4)
C22 C21 H21 119.4
C20 C21 H21 119.4
C19 C20 C21 119.0(3)
C19 C20 C32 122.1(3)
C21 C20 C32 118.8(4)
C30 C25 C26 119.2(4)
C30 C25 C11 113.9(4)
C26 C25 C11 126.9(4)
O13 C33 C44 109.2(3)
O13 C33 C26 108.6(3)
C44 C33 C26 109.7(3)
O13 C33 C59 107.4(3)
C44 C33 C59 109.3(4)
C26 C33 C59 112.6(3)
C11 C10 C9 120.7(3)
C11 C10 H10 119.7
C9 C10 H10 119.7
C42 C41 C40 119.5(4)
C42 C41 H41 120.3
C40 C41 H41 120.3
C41 C42 C43 119.5(4)
C41 C42 H42 120.3
C43 C42 H42 120.3
C23 C22 C21 120.1(4)
C23 C22 H22 120.0
C21 C22 H22 120.0
C49 C50 C51 119.0(5)
C49 C50 H50 120.5
C51 C50 H50 120.5
O11 C31 C34 110.2(4)
O11 C31 C49 109.2(3)
C34 C31 C49 105.9(3)
O11 C31 C14 107.2(3)
C34 C31 C14 114.1(4)
C49 C31 C14 110.3(3)
C15 C14 C13 118.3(4)
C15 C14 C31 118.7(4)
C13 C14 C31 122.7(4)
N5 C58 C57 124.8(4)
N5 C58 H58 117.6
C57 C58 H58 117.6
C28 C29 C30 119.1(4)
C28 C29 H29 120.5
C30 C29 H29 120.5
C48 C47 C46 119.5(4)
C48 C47 H47 120.3
C46 C47 H47 120.3
C25 C30 C29 121.6(4)
C25 C30 H30 119.2
C29 C30 H30 119.2
C44 C45 C46 118.0(4)
C44 C45 H45 121.0
C46 C45 H45 121.0
C59 N6 C63 116.5(5)
N5 C54 C55 122.9(4)
N5 C54 C32 118.7(3)
C55 C54 C32 118.4(4)
N1 C34 C35 120.7(4)
N1 C34 C31 112.8(4)
C35 C34 C31 126.4(4)
N4 C49 C50 122.3(4)
N4 C49 C31 117.0(4)
C50 C49 C31 120.7(4)
C22 C23 C24 119.0(4)
C22 C23 H23 120.5
C24 C23 H23 120.5
C57 C56 C55 118.9(4)
C57 C56 H56 120.5
C55 C56 H56 120.5
C17 C16 C15 120.4(4)
C17 C16 H16 119.8
C15 C16 H16 119.8
C17 C18 C13 122.8(4)
C17 C18 H18 118.6
C13 C18 H18 118.6
C56 C55 C54 118.6(4)
C56 C55 H55 120.7
C54 C55 H55 120.7
C38 C37 C36 119.6(5)
C38 C37 H37 120.2
C36 C37 H37 120.2
C28 C27 C26 122.1(4)
C28 C27 H27 118.9
C26 C27 H27 118.9
C16 C15 C14 122.1(4)
C16 C15 H15 119.0
C14 C15 H15 119.0
N1 C38 C37 121.8(5)
N1 C38 H38 119.1
C37 C38 H38 119.1
C35 C36 C37 118.0(5)
C35 C36 H36 121.0
C37 C36 H36 121.0
C29 C28 C27 119.8(4)
C29 C28 H28 120.1
C27 C28 H28 120.1
C61 C60 C59 119.3(6)
C61 C60 H60 120.3
C59 C60 H60 120.3
N6 C59 C60 123.3(4)
N6 C59 C33 118.5(4)
C60 C59 C33 118.2(5)
C34 C35 C36 120.5(5)
C34 C35 H35 119.7
C36 C35 H35 119.7
C51 C52 C53 117.5(5)
C51 C52 H52 121.2
C53 C52 H52 121.2
C58 C57 C56 118.0(4)
C58 C57 H57 121.0
C56 C57 H57 121.0
C16 C17 C18 118.5(5)
C16 C17 H17 120.7
C18 C17 H17 120.7
C52 C51 C50 119.8(5)
C52 C51 H51 120.1
C50 C51 H51 120.1
C49 N4 C53 117.1(5)
C63 C62 C61 120.5(5)
C63 C62 H62 119.7
C61 C62 H62 119.7
C62 C63 N6 123.2(6)
C62 C63 H63 118.4
N6 C63 H63 118.4
C62 C61 C60 117.1(6)
C62 C61 H61 121.4
C60 C61 H61 121.4
N4 C53 C52 124.2(6)
N4 C53 H53 117.9
C52 C53 H53 117.9
Mn2 O2 Mn1 102.40(12)
Mn2 O2 Y1 97.43(11)
Mn1 O2 Y1 98.63(12)
Mn3 O4 Mn2 98.07(14)
Mn3 O4 Mn1 91.84(11)
Mn2 O4 Mn1 93.15(11)
C31 O11 Mn1 119.7(3)
C33 O13 Mn3 119.1(3)
C3 O8 Mn2 128.1(3)
C1 O6 Mn1 128.2(3)
C5 O10 Mn3 129.3(3)
C3 O7 Y1 129.4(3)
C5 O9 Y1 130.8(3)
C1 O5 Y1 131.6(3)
O7 C3 O8 125.1(4)
O7 C3 C4 119.1(4)
O8 C3 C4 115.8(4)
O6 C1 O5 125.5(4)
O6 C1 C2 117.8(4)
O5 C1 C2 116.6(4)
O9 C5 O10 124.8(4)
O9 C5 C6 119.0(4)
O10 C5 C6 116.1(4)
C64 O14 Y1 123.8(3)
C5 C6 H6A 109.5
C5 C6 H6B 109.5
H6A C6 H6B 109.5
C5 C6 H6C 109.5
H6A C6 H6C 109.5
H6B C6 H6C 109.5
O14 C64 N7 123.8(5)
O14 C64 H64 118.1
N7 C64 H64 118.1
C3 C4 H4A 109.5
C3 C4 H4B 109.5
H4A C4 H4B 109.5
C3 C4 H4C 109.5
H4A C4 H4C 109.5
H4B C4 H4C 109.5
C1 C2 H2A 109.5
C1 C2 H2B 109.5
H2A C2 H2B 109.5
C1 C2 H2C 109.5
H2A C2 H2C 109.5
H2B C2 H2C 109.5
C64 N7 C66 123.0(5)
C64 N7 C65 121.4(5)
C66 N7 C65 115.5(5)
N7 C65 H65A 109.5
N7 C65 H65B 109.5
H65A C65 H65B 109.5
N7 C65 H65C 109.5
H65A C65 H65C 109.5
H65B C65 H65C 109.5
N7 C66 H66A 109.5
N7 C66 H66B 109.5
H66A C66 H66B 109.5
N7 C66 H66C 109.5
H66A C66 H66C 109.5
H66B C66 H66C 109.5
C68A O15A C69A 132.9(14)
C70A C69A O15A 139(2)
C70A C69A H69A 102.3
O15A C69A H69A 102.3
C70A C69A H69B 102.3
O15A C69A H69B 102.3
H69A C69A H69B 104.8
C67A C68A O15A 126.9(12)
C67A C68A H68A 105.6
O15A C68A H68A 105.6
C67A C68A H68B 105.6
O15A C68A H68B 105.6
H68A C68A H68B 106.1
C68A C67A H67A 109.5
C68A C67A H67B 109.5
H67A C67A H67B 109.5
C68A C67A H67C 109.5
H67A C67A H67C 109.5
H67B C67A H67C 109.5
C69A C70A H70A 109.5
C69A C70A H70B 109.5
H70A C70A H70B 109.5
C69A C70A H70C 109.5
H70A C70A H70C 109.5
H70B C70A H70C 109.5
N8B C67B O15B 147(2)
N8B C67B H67D 106.6
O15B C67B H67D 106.6
C68B N8B C67B 136.3(19)
C68B N8B C69B 103.3(13)
C67B N8B C69B 103.6(16)
N8B C69B H69C 109.5
N8B C69B H69D 109.5
H69C C69B H69D 109.5
N8B C69B H69E 109.5
H69C C69B H69E 109.5
H69D C69B H69E 109.5
N8B C68B H68C 109.5
N8B C68B H68D 109.5
H68C C68B H68D 109.5
N8B C68B H68E 109.5
H68C C68B H68E 109.5
H68D C68B H68E 109.5

loop_
_geom_bond_atom_site_label_1
_geom_bond_atom_site_label_2
_geom_bond_distance
Y1 O5 2.262(3)
Y1 O9 2.292(3)
Y1 O2 2.297(3)
Y1 O3 2.308(3)
Y1 O7 2.308(3)
Y1 O1 2.342(3)
Y1 O14 2.397(3)
Y1 Mn2 3.1437(7)
Y1 Mn3 3.1918(7)
Y1 Mn1 3.2115(8)
Mn2 O3 1.853(3)
Mn2 O4 1.854(3)
Mn2 O2 1.870(3)
Mn2 O12 1.876(2)
Mn2 O8 1.984(3)
Mn2 N2 2.061(3)
Mn2 Mn3 2.7994(9)
Mn2 Mn1 2.9585(9)
Mn3 O4 1.853(3)
Mn3 O1 1.861(3)
Mn3 O13 1.871(3)
Mn3 O3 1.886(3)
Mn3 O10 1.987(3)
Mn3 N3 2.081(3)
Mn3 Mn1 2.9261(9)
Mn1 O11 1.880(3)
Mn1 O1 1.896(3)
Mn1 O2 1.926(3)
Mn1 N1 2.065(4)
Mn1 O6 2.168(3)
Mn1 O4 2.206(3)
O12 C32 1.395(4)
N1 C34 1.348(6)
N1 C38 1.354(6)
N2 C39 1.340(5)
N2 C43 1.346(5)
N3 C44 1.338(5)
N3 C48 1.346(5)
C9 C8 1.400(5)
C9 C10 1.409(5)
C9 C19 1.497(5)
C26 C25 1.401(6)
C26 C27 1.411(6)
C26 C33 1.535(6)
C7 C8 1.399(6)
C7 C12 1.401(6)
C7 C13 1.496(5)
C11 C10 1.390(6)
C11 C12 1.399(5)
C11 C25 1.511(6)
N5 C54 1.329(5)
N5 C58 1.334(6)
C44 C45 1.382(5)
C44 C33 1.527(6)
C24 C23 1.396(6)
C24 C19 1.405(5)
C24 H24 0.9500
C48 C47 1.364(5)
C48 H48 0.9500
C8 H8 0.9500
C12 H12 0.9500
C40 C39 1.379(6)
C40 C41 1.385(5)
C40 H40 0.9500
C32 C39 1.532(5)
C32 C54 1.551(6)
C32 C20 1.551(5)
C13 C18 1.402(6)
C13 C14 1.413(6)
C19 C20 1.401(5)
C46 C47 1.378(6)
C46 C45 1.384(6)
C46 H46 0.9500
C43 C42 1.383(6)
C43 H43 0.9500
C21 C22 1.399(6)
C21 C20 1.409(5)
C21 H21 0.9500
C25 C30 1.398(6)
C33 O13 1.398(5)
C33 C59 1.552(6)
C10 H10 0.9500
C41 C42 1.383(6)
C41 H41 0.9500
C42 H42 0.9500
C22 C23 1.368(6)
C22 H22 0.9500
C50 C49 1.379(7)
C50 C51 1.375(6)
C50 H50 0.9500
C31 O11 1.396(5)
C31 C34 1.513(6)
C31 C49 1.557(6)
C31 C14 1.566(6)
C14 C15 1.407(6)
C58 C57 1.363(6)
C58 H58 0.9500
C29 C28 1.373(7)
C29 C30 1.406(6)
C29 H29 0.9500
C47 H47 0.9500
C30 H30 0.9500
C45 H45 0.9500
N6 C59 1.321(6)
N6 C63 1.363(6)
C54 C55 1.384(6)
C34 C35 1.376(6)
C49 N4 1.323(6)
C23 H23 0.9500
C56 C57 1.374(7)
C56 C55 1.383(6)
C56 H56 0.9500
C16 C17 1.367(7)
C16 C15 1.382(7)
C16 H16 0.9500
C18 C17 1.398(6)
C18 H18 0.9500
C55 H55 0.9500
C37 C38 1.368(7)
C37 C36 1.388(7)
C37 H37 0.9500
C27 C28 1.384(7)
C27 H27 0.9500
C15 H15 0.9500
C38 H38 0.9500
C36 C35 1.383(7)
C36 H36 0.9500
C28 H28 0.9500
C60 C61 1.389(7)
C60 C59 1.394(7)
C60 H60 0.9500
C35 H35 0.9500
C52 C51 1.362(8)
C52 C53 1.364(9)
C52 H52 0.9500
C57 H57 0.9500
C17 H17 0.9500
C51 H51 0.9500
N4 C53 1.352(6)
C62 C63 1.359(9)
C62 C61 1.372(10)
C62 H62 0.9500
C63 H63 0.9500
C61 H61 0.9500
C53 H53 0.9500
O8 C3 1.260(5)
O6 C1 1.238(5)
O10 C5 1.276(5)
O7 C3 1.248(5)
O9 C5 1.262(5)
O5 C1 1.277(5)
C3 C4 1.506(7)
C1 C2 1.509(6)
C5 C6 1.505(6)
O14 C64 1.296(6)
C6 H6A 0.9800
C6 H6B 0.9800
C6 H6C 0.9800
C64 N7 1.316(6)
C64 H64 0.9500
C4 H4A 0.9800
C4 H4B 0.9800
C4 H4C 0.9800
C2 H2A 0.9800
C2 H2B 0.9800
C2 H2C 0.9800
N7 C66 1.437(6)
N7 C65 1.469(7)
C65 H65A 0.9800
C65 H65B 0.9800
C65 H65C 0.9800
C66 H66A 0.9800
C66 H66B 0.9800
C66 H66C 0.9800
O15A C68A 1.504(10)
O15A C69A 1.525(13)
C69A C70A 1.11(2)
C69A H69A 0.9900
C69A H69B 0.9900
C68A C67A 1.165(16)
C68A H68A 0.9900
C68A H68B 0.9900
C67A H67A 0.9800
C67A H67B 0.9800
C67A H67C 0.9800
C70A H70A 0.9800
C70A H70B 0.9800
C70A H70C 0.9800
C67B N8B 1.415(15)
C67B O15B 1.424(16)
C67B H67D 0.9500
N8B C68B 1.217(19)
N8B C69B 1.71(2)
C69B H69C 0.9800
C69B H69D 0.9800
C69B H69E 0.9800
C68B H68C 0.9800
C68B H68D 0.9800
C68B H68E 0.9800
